data_1574191
loop_
_publ_author_name
'Cui, Jialin'
'Wang, Hui'
'Liu, Hui'
'Yu, Hailong'
'Wang, Wei'
'Wang, Yu'
'Zhao, Yingjie'

_publ_section_title
;
 Single-crystal chiral two-dimensional supramolecular organic frameworks
 for tunable circularly polarized luminescence
;
_journal_issue 17
_journal_name_full 'Chemical Science'
_journal_page_first 7513
_journal_page_last 7522
_journal_paper_doi 10.1039/D4SC08811E
_journal_volume 16
_journal_year 2025
_chemical_absolute_configuration syn
_chemical_formula_moiety '2(C60 H42 N6 O12), 3(C20 H12)'
_chemical_formula_sum 'C180 H120 N12 O24'
_chemical_formula_weight 2834.87
_space_group_crystal_system trigonal
_space_group_IT_number 155
_space_group_name_Hall 'R 3 2"'
_space_group_name_H-M_alt 'R 3 2 :H'
_atom_sites_solution_hydrogens geom
_atom_sites_solution_primary dual
_audit_creation_date 2024-09-21
_audit_creation_method
;
Olex2 1.5
(compiled 2024.02.16 svn.r378c4104 for OlexSys, GUI svn.r6928)
;
_audit_update_record
;
2024-10-15 deposited with the CCDC.	2025-03-19 downloaded from the CCDC.
;
_cell_angle_alpha 90
_cell_angle_beta 90
_cell_angle_gamma 120
_cell_formula_units_Z 3
_cell_length_a 24.0472(4)
_cell_length_b 24.0472(4)
_cell_length_c 25.9660(5)
_cell_measurement_reflns_used 8493
_cell_measurement_temperature 99.99(10)
_cell_measurement_theta_max 75.4830
_cell_measurement_theta_min 2.7110
_cell_volume 13003.6(4)
_computing_cell_refinement 'CrysAlisPro 1.171.43.90 (Rigaku OD, 2023)'
_computing_data_collection 'CrysAlisPro system (CCD 42.84a 64-bit (release 16-02-2023))'
_computing_data_reduction 'CrysAlisPro 1.171.43.90 (Rigaku OD, 2023)'
_computing_molecular_graphics 'Olex2 1.5 (Dolomanov et al., 2009)'
_computing_publication_material 'Olex2 1.5 (Dolomanov et al., 2009)'
_computing_structure_refinement 'SHELXL 2018/3 (Sheldrick, 2015)'
_computing_structure_solution 'SHELXT 2018/2 (Sheldrick, 2018)'
_diffrn_ambient_environment N~2~
_diffrn_ambient_temperature 99.99(10)
_diffrn_detector 'Hybrid Pixel Array Detector'
_diffrn_detector_area_resol_mean 10.0000
_diffrn_detector_type HyPix
_diffrn_measured_fraction_theta_full 0.996
_diffrn_measured_fraction_theta_max 0.996
_diffrn_measurement_details
;
List of Runs (angles in degrees, time in seconds):

  # Type    Start    End  Width  t~exp~   \w     \q     \k     \f   Frames
#--------------------------------------------------------------------------
  1  \w     43.00 104.00   0.50    1.81    --  107.17 -94.00 120.00  122
  2  \w     62.00 108.00   0.50    1.81    --  107.17-115.00  84.00   92
  3  \w     35.00 103.00   0.50    1.81    --  107.17 -94.00   0.00  136
  4  \w     53.00  93.00   0.50    1.81    --  107.17 -94.00 -30.00   80
  5  \w     49.00 103.00   0.50    1.81    --  107.17 -94.00-180.00  108
  6  \w    -31.00  18.00   0.50    0.45    --   41.52 -19.00 -90.00   98
  7  \w     43.00  73.00   0.50    1.81    --  107.17 -61.00  30.00   60
  8  \w     40.00  69.00   0.50    1.81    --  107.17 -61.00 120.00   58
  9  \w     33.00  66.00   0.50    1.81    --  107.17 -61.00 150.00   66
 10  \w     54.00 114.00   0.50    0.45    --   41.52 168.00 -40.00  120
 11  \w     83.00 164.00   0.50    1.81    --  107.17  70.00 -66.00  162
 12  \w     36.00  70.00   0.50    1.81    --  107.17 -61.00-180.00   68
 13  \w     61.00  90.00   0.50    0.45    --   41.52-125.00-180.00   58
 14  \w     25.00  53.00   0.50    0.45    --   41.52-125.00-180.00   56
 15  \w     12.00  87.00   0.50    0.45    --   41.52-115.00  84.00  150
 16  \w    -25.00  29.00   0.50    0.45    --  -41.52  37.00-150.00  108
 17  \w    -16.00  23.00   0.50    0.45    --  -41.52  19.00-180.00   78
 18  \w    -85.00 -28.00   0.50    1.81    -- -102.00  70.00 -66.00  114
 19  \w    -68.00 -30.00   0.50    1.81    -- -102.00  61.00 120.00   76
 20  \w    -69.00 -37.00   0.50    1.81    -- -102.00  61.00  60.00   64
 21  \w    -69.00 -30.00   0.50    1.81    -- -102.00 125.00 -30.00   78
 22  \w    -67.00 -28.00   0.50    1.81    -- -102.00 140.00-111.00   78
 23  \w   -121.00 -88.00   0.50    1.81    -- -102.00 140.00-111.00   66
 24  \w   -114.00 -72.00   0.50    1.81    -- -102.00 129.00  75.00   84
 25  \w    -66.00 -35.00   0.50    1.81    -- -102.00 129.00  75.00   62
 26  \w   -171.00 -85.00   0.50    1.81    -- -102.00 -30.00-180.00  172
;
_diffrn_measurement_device 'four-circle diffractometer'
_diffrn_measurement_device_type 'XtaLAB Synergy R, DW system, HyPix'
_diffrn_measurement_method '\w scans'
_diffrn_orient_matrix_type 'CrysAlisPro convention (1999,Acta A55,543-557)'
_diffrn_orient_matrix_UB_11 -0.0239112000
_diffrn_orient_matrix_UB_12 0.0332546000
_diffrn_orient_matrix_UB_13 0.0374674000
_diffrn_orient_matrix_UB_21 -0.0332693000
_diffrn_orient_matrix_UB_22 0.0136435000
_diffrn_orient_matrix_UB_23 -0.0449691000
_diffrn_orient_matrix_UB_31 -0.0615497000
_diffrn_orient_matrix_UB_32 -0.0646347000
_diffrn_orient_matrix_UB_33 0.0097428000
_diffrn_radiation_monochromator mirror
_diffrn_radiation_probe x-ray
_diffrn_radiation_type 'Cu K\a'
_diffrn_radiation_wavelength 1.54184
_diffrn_reflns_av_R_equivalents 0.1261
_diffrn_reflns_av_unetI/netI 0.0638
_diffrn_reflns_Laue_measured_fraction_full 0.996
_diffrn_reflns_Laue_measured_fraction_max 0.996
_diffrn_reflns_limit_h_max 19
_diffrn_reflns_limit_h_min -28
_diffrn_reflns_limit_k_max 28
_diffrn_reflns_limit_k_min -28
_diffrn_reflns_limit_l_max 30
_diffrn_reflns_limit_l_min -30
_diffrn_reflns_number 27636
_diffrn_reflns_point_group_measured_fraction_full 0.997
_diffrn_reflns_point_group_measured_fraction_max 0.997
_diffrn_reflns_theta_full 65.078
_diffrn_reflns_theta_max 65.078
_diffrn_reflns_theta_min 2.720
_diffrn_source 'Rotating-anode X-ray tube'
_diffrn_source_type 'Rigaku (Cu) X-ray Source'
_exptl_absorpt_coefficient_mu 0.591
_exptl_absorpt_correction_T_max 1.00000
_exptl_absorpt_correction_T_min 0.76928
_exptl_absorpt_correction_type multi-scan
_exptl_absorpt_process_details
;
CrysAlisPro 1.171.43.90 (Rigaku Oxford Diffraction, 2023)
Empirical absorption correction using spherical harmonics,
implemented in SCALE3 ABSPACK scaling algorithm.
;
_exptl_crystal_density_diffrn 1.086
_exptl_crystal_description block
_exptl_crystal_F_000 4428
_refine_diff_density_max 0.615
_refine_diff_density_min -0.506
_refine_diff_density_rms 0.107
_refine_ls_abs_structure_details
;
 Flack x determined using 1575 quotients [(I+)-(I-)]/[(I+)+(I-)]
 (Parsons, Flack and Wagner, Acta Cryst. B69 (2013) 249-259).
;
_refine_ls_abs_structure_Flack 1.9(2)
_refine_ls_extinction_method none
_refine_ls_goodness_of_fit_ref 1.046
_refine_ls_hydrogen_treatment constr
_refine_ls_matrix_type full
_refine_ls_number_parameters 289
_refine_ls_number_reflns 4937
_refine_ls_number_restraints 572
_refine_ls_restrained_S_all 1.024
_refine_ls_R_factor_all 0.1251
_refine_ls_R_factor_gt 0.1157
_refine_ls_shift/su_max 0.001
_refine_ls_shift/su_mean 0.000
_refine_ls_structure_factor_coef Fsqd
_refine_ls_weighting_details 'w=1/[\s^2^(Fo^2^)+(0.1962P)^2^+63.6865P] where P=(Fo^2^+2Fc^2^)/3'
_refine_ls_weighting_scheme calc
_refine_ls_wR_factor_gt 0.2923
_refine_ls_wR_factor_ref 0.3040
_reflns_Friedel_coverage 0.855
_reflns_Friedel_fraction_full 0.998
_reflns_Friedel_fraction_max 0.998
_reflns_number_gt 4241
_reflns_number_total 4937
_reflns_threshold_expression 'I > 2\s(I)'
_cod_data_source_file d4sc08811e2.cif
_cod_data_source_block bei-s-2
_cod_depositor_comments 'Adding full bibliography for 1574186--1574191.cif.'
_cod_original_cell_volume 13003.6(5)
_cod_original_sg_symbol_H-M 'R 3 2'
_cod_database_code 1574191
_shelx_shelxl_version_number 2018/3
_shelx_space_group_comment
;
The symmetry employed for this shelxl refinement is uniquely defined
by the following loop, which should always be used as a source of
symmetry information in preference to the above space-group names.
They are only intended as comments.
;
_reflns_odcompleteness_completeness 100.00
_reflns_odcompleteness_iscentric 1
_reflns_odcompleteness_theta 66.97
_olex2_refinement_description
;
1. Fixed Uiso
 At 1.2 times of:
  All C(H) groups, All C(H,H) groups
2. Restrained distances
 C21-C30 = C27-C28 = C28-C29 = C30-C29 = C27-C26
 1.39 with sigma of 0.01
 C15-C20 \\sim C19-C20 \\sim C17-C18 \\sim C18-C19 \\sim C17-C16 \\sim C15-C16
 with sigma of 0.008
3. Uiso/Uaniso restraints and constraints
All non-hydrogen atoms have similar U: within -2.5A with sigma of 0.01 and
sigma for terminal atoms of 0.02 within -2.5A
4.a Ternary CH refined with riding coordinates:
 C20(H20), C15(H15)
4.b Secondary CH2 refined with riding coordinates:
 C19(H19A,H19B), C18(H18A,H18B), C16(H16A,H16B), C17(H17A,H17B)
4.c Aromatic/amide H refined with riding coordinates:
 C7(H7), C1(H1), C2(H2), C6(H6), C29(H29), C28(H28), C27(H27), C25(H25),
 C24(H24), C23(H23)
4.d Fitted hexagon refined as free rotating group:
 N1(C11,C10,C9,C8,C12), N2(C13,C5,C4,C3,C14), C26(C25,C24,C23,C22,C21)
;
_smtbx_masks_void_probe_radius 1.2
_smtbx_masks_void_truncation_radius 1.2
_olex2_submission_special_instructions 'No special instructions were received'
_oxdiff_exptl_absorpt_empirical_details
;
Empirical correction (ABSPACK) includes:
- Absorption correction using spherical harmonics
- Frame scaling
;
_oxdiff_exptl_absorpt_empirical_full_max 2.568
_oxdiff_exptl_absorpt_empirical_full_min 0.432

loop_
_space_group_symop_operation_xyz
'x, y, z'
'-y, x-y, z'
'-x+y, -x, z'
'y, x, -z'
'x-y, -y, -z'
'-x, -x+y, -z'
'x+2/3, y+1/3, z+1/3'
'-y+2/3, x-y+1/3, z+1/3'
'-x+y+2/3, -x+1/3, z+1/3'
'y+2/3, x+1/3, -z+1/3'
'x-y+2/3, -y+1/3, -z+1/3'
'-x+2/3, -x+y+1/3, -z+1/3'
'x+1/3, y+2/3, z+2/3'
'-y+1/3, x-y+2/3, z+2/3'
'-x+y+1/3, -x+2/3, z+2/3'
'y+1/3, x+2/3, -z+2/3'
'x-y+1/3, -y+2/3, -z+2/3'
'-x+1/3, -x+y+2/3, -z+2/3'

loop_
_atom_site_label
_atom_site_type_symbol
_atom_site_fract_x
_atom_site_fract_y
_atom_site_fract_z
_atom_site_U_iso_or_equiv
_atom_site_adp_type
_atom_site_occupancy
_atom_site_site_symmetry_order
_atom_site_calc_flag
_atom_site_refinement_flags_posn
_atom_site_refinement_flags_adp
_atom_site_refinement_flags_occupancy
_atom_site_disorder_assembly
_atom_site_disorder_group
O2 O 0.4862(3) 0.0903(3) 0.6050(2) 0.0434(14) Uani 1 1 d . U . . .
O1 O 0.4783(3) 0.1001(2) 0.7802(2) 0.0368(12) Uani 1 1 d . U . . .
O4 O 0.4812(3) 0.3921(3) 0.7608(2) 0.0374(12) Uani 1 1 d . U . . .
N1 N 0.4886(2) 0.09777(19) 0.69246(17) 0.0360(14) Uani 1 1 d G U . . .
C11 C 0.4930(3) 0.1251(2) 0.64440(14) 0.0403(17) Uani 1 1 d G U . . .
C10 C 0.4940(3) 0.1833(2) 0.64052(13) 0.0373(16) Uani 1 1 d G U . . .
C9 C 0.4905(3) 0.21402(19) 0.68471(17) 0.0340(15) Uani 1 1 d G U . . .
C8 C 0.4861(3) 0.1867(2) 0.73278(14) 0.0338(15) Uani 1 1 d G U . . .
C12 C 0.4852(2) 0.1285(2) 0.73665(14) 0.0325(15) Uani 1 1 d G U . . .
O3 O 0.4933(3) 0.3866(3) 0.5875(2) 0.0501(16) Uani 1 1 d . U . . .
C7 C 0.4771(4) 0.2167(3) 0.7764(3) 0.0309(15) Uani 1 1 d . U . . .
H7 H 0.470787 0.196897 0.809153 0.037 Uiso 1 1 calc R U . . .
N2 N 0.4887(3) 0.3902(2) 0.67317(17) 0.0386(14) Uani 1 1 d G U . . .
C13 C 0.4839(3) 0.3623(2) 0.72105(14) 0.0396(17) Uani 1 1 d G U . . .
C5 C 0.4848(3) 0.3051(2) 0.72467(14) 0.0371(16) Uani 1 1 d G U . . .
C4 C 0.4905(3) 0.2758(2) 0.68041(18) 0.0350(15) Uani 1 1 d G U . . .
C3 C 0.4953(3) 0.3037(2) 0.63253(15) 0.0393(17) Uani 1 1 d G U . . .
C14 C 0.4944(3) 0.3609(2) 0.62891(14) 0.0412(18) Uani 1 1 d G U . . .
C1 C 0.5008(4) 0.2136(4) 0.5922(3) 0.0391(17) Uani 1 1 d . U . . .
H1 H 0.505430 0.194082 0.561931 0.047 Uiso 1 1 calc R U . . .
C2 C 0.5009(4) 0.2711(4) 0.5883(3) 0.0408(18) Uani 1 1 d . U . . .
H2 H 0.504896 0.289532 0.555152 0.049 Uiso 1 1 calc R U . . .
C20 C 0.5454(3) 0.5082(3) 0.6980(3) 0.0376(17) Uani 1 1 d D U . . .
H20 H 0.533488 0.498729 0.735209 0.045 Uiso 1 1 calc R U . . .
C6 C 0.4772(4) 0.2752(4) 0.7725(3) 0.0349(16) Uani 1 1 d . U . . .
H6 H 0.471953 0.294584 0.802615 0.042 Uiso 1 1 calc R U . . .
C29 C 0.3274(4) 0.2669(5) 0.7222(3) 0.056(2) Uani 1 1 d D U . . .
H29 H 0.330276 0.302834 0.704460 0.067 Uiso 1 1 calc R U . . .
C28 C 0.3199(5) 0.2610(5) 0.7761(4) 0.071(3) Uani 1 1 d D U . . .
H28 H 0.314442 0.292016 0.794622 0.085 Uiso 1 1 calc R U . . .
C27 C 0.3201(5) 0.2110(5) 0.8029(4) 0.068(3) Uani 1 1 d D U . . .
H27 H 0.318992 0.209829 0.839506 0.082 Uiso 1 1 calc R U . . .
C26 C 0.3221(3) 0.1623(3) 0.7745(2) 0.059(2) Uani 1 1 d DG U . . .
C25 C 0.3192(3) 0.1112(4) 0.80181(18) 0.076(3) Uani 1 1 d G U . . .
H25 H 0.315786 0.109988 0.838285 0.091 Uiso 1 1 calc R U . . .
C24 C 0.3214(4) 0.0618(3) 0.7757(3) 0.072(3) Uani 1 1 d G U . . .
H24 H 0.319413 0.026869 0.794401 0.086 Uiso 1 1 calc R U . . .
C23 C 0.3265(3) 0.0635(3) 0.7224(3) 0.068(3) Uani 1 1 d G U . . .
H23 H 0.327927 0.029784 0.704551 0.082 Uiso 1 1 calc R U . . .
C22 C 0.3294(3) 0.1146(3) 0.69506(18) 0.056(2) Uani 1 1 d G U . . .
C21 C 0.3272(3) 0.1640(3) 0.7211(2) 0.057(2) Uani 1 1 d DG U . . .
C30 C 0.3304(4) 0.2178(4) 0.6958(3) 0.0464(19) Uani 1 1 d D U . . .
C19 C 0.5496(4) 0.5732(4) 0.6872(4) 0.048(2) Uani 1 1 d D U . . .
H19A H 0.585933 0.607792 0.706554 0.057 Uiso 1 1 calc R U . . .
H19B H 0.556969 0.583404 0.649993 0.057 Uiso 1 1 calc R U . . .
C18 C 0.4865(3) 0.5689(4) 0.7039(4) 0.051(2) Uani 1 1 d D U . . .
H18A H 0.488052 0.609947 0.696187 0.061 Uiso 1 1 calc R U . . .
H18B H 0.480995 0.561643 0.741530 0.061 Uiso 1 1 calc R U . . .
C16 C 0.4264(4) 0.4490(4) 0.6828(4) 0.050(2) Uani 1 1 d D U . . .
H16A H 0.416404 0.435155 0.719202 0.060 Uiso 1 1 calc R U . . .
H16B H 0.391549 0.416194 0.661138 0.060 Uiso 1 1 calc R U . . .
C17 C 0.4292(4) 0.5140(4) 0.6759(4) 0.054(2) Uani 1 1 d D U . . .
H17A H 0.432127 0.524181 0.638732 0.065 Uiso 1 1 calc R U . . .
H17B H 0.389005 0.510460 0.689220 0.065 Uiso 1 1 calc R U . . .
C15 C 0.4905(3) 0.4535(4) 0.6678(3) 0.0417(18) Uani 1 1 d D U . . .
H15 H 0.497924 0.465611 0.630596 0.050 Uiso 1 1 calc R U . . .

loop_
_atom_site_aniso_label
_atom_site_aniso_U_11
_atom_site_aniso_U_22
_atom_site_aniso_U_33
_atom_site_aniso_U_23
_atom_site_aniso_U_13
_atom_site_aniso_U_12
O2 0.047(3) 0.056(4) 0.027(3) -0.015(2) -0.003(2) 0.025(3)
O1 0.049(3) 0.028(3) 0.037(3) -0.004(2) -0.002(2) 0.022(2)
O4 0.044(3) 0.035(3) 0.032(3) 0.008(2) -0.002(2) 0.018(2)
N1 0.029(3) 0.035(3) 0.047(3) -0.013(3) -0.010(2) 0.018(2)
C11 0.035(4) 0.044(4) 0.037(4) -0.007(3) -0.007(3) 0.016(3)
C10 0.032(3) 0.052(4) 0.026(3) -0.013(3) -0.010(3) 0.020(3)
C9 0.033(3) 0.037(3) 0.028(3) -0.003(3) -0.012(3) 0.015(3)
C8 0.036(3) 0.028(3) 0.030(3) -0.010(3) -0.005(3) 0.010(3)
C12 0.029(3) 0.030(3) 0.038(3) -0.004(3) -0.008(3) 0.014(3)
O3 0.055(4) 0.063(4) 0.029(3) 0.015(3) -0.002(3) 0.027(3)
C7 0.033(3) 0.026(3) 0.028(3) -0.004(3) -0.010(3) 0.011(3)
N2 0.041(3) 0.037(3) 0.037(3) 0.013(3) -0.003(3) 0.020(3)
C13 0.037(4) 0.039(4) 0.041(4) 0.004(3) 0.002(3) 0.018(3)
C5 0.032(3) 0.042(3) 0.030(3) 0.001(3) -0.006(3) 0.013(3)
C4 0.033(3) 0.038(3) 0.036(3) 0.001(3) -0.003(3) 0.019(3)
C3 0.039(3) 0.043(4) 0.032(3) 0.006(3) -0.004(3) 0.018(3)
C14 0.038(3) 0.047(4) 0.024(3) 0.014(3) -0.013(3) 0.010(3)
C1 0.036(4) 0.046(4) 0.029(3) 0.001(3) 0.003(3) 0.016(3)
C2 0.035(3) 0.051(4) 0.021(3) 0.005(3) 0.000(3) 0.010(3)
C20 0.025(3) 0.028(3) 0.062(4) 0.015(3) -0.007(3) 0.015(3)
C6 0.037(3) 0.030(3) 0.037(3) -0.006(3) -0.007(3) 0.016(3)
C29 0.037(4) 0.060(5) 0.058(4) -0.016(4) -0.013(4) 0.016(4)
C28 0.051(5) 0.073(5) 0.061(5) -0.016(4) -0.014(4) 0.010(4)
C27 0.044(4) 0.075(5) 0.059(5) -0.014(4) -0.016(4) 0.010(4)
C26 0.037(3) 0.069(4) 0.061(4) 0.000(4) -0.029(3) 0.019(3)
C25 0.051(4) 0.079(5) 0.076(5) 0.010(4) -0.033(4) 0.017(4)
C24 0.050(5) 0.071(5) 0.084(5) 0.020(5) -0.028(4) 0.024(4)
C23 0.044(4) 0.064(5) 0.094(5) 0.009(5) -0.033(4) 0.026(4)
C22 0.041(4) 0.059(4) 0.075(5) 0.004(4) -0.028(4) 0.029(3)
C21 0.044(3) 0.060(4) 0.062(4) -0.006(4) -0.029(3) 0.022(3)
C30 0.029(3) 0.057(4) 0.052(4) -0.016(3) -0.023(3) 0.020(3)
C19 0.032(4) 0.030(4) 0.085(6) 0.014(4) -0.004(4) 0.018(3)
C18 0.039(4) 0.038(4) 0.086(6) 0.016(4) -0.006(4) 0.026(3)
C16 0.037(4) 0.046(4) 0.066(5) 0.007(4) -0.022(4) 0.020(4)
C17 0.041(4) 0.050(5) 0.076(6) 0.010(4) -0.011(4) 0.026(4)
C15 0.041(4) 0.031(4) 0.046(4) 0.014(3) -0.008(3) 0.013(3)

loop_
_atom_type_symbol
_atom_type_description
_atom_type_scat_dispersion_real
_atom_type_scat_dispersion_imag
_atom_type_scat_source
C C 0.0181 0.0091 'International Tables Vol C Tables 4.2.6.8 and 6.1.1.4'
H H 0.0000 0.0000 'International Tables Vol C Tables 4.2.6.8 and 6.1.1.4'
N N 0.0311 0.0180 'International Tables Vol C Tables 4.2.6.8 and 6.1.1.4'
O O 0.0492 0.0322 'International Tables Vol C Tables 4.2.6.8 and 6.1.1.4'

loop_
_geom_angle_atom_site_label_1
_geom_angle_atom_site_label_2
_geom_angle_atom_site_label_3
_geom_angle
_geom_angle_site_symmetry_1
_geom_angle_site_symmetry_3
_geom_angle_publ_flag
C11 N1 C12 120.0 . . ?
C11 N1 C20 121.1(4) . 2_655 ?
C12 N1 C20 118.8(4) . 2_655 ?
O2 C11 N1 117.0(4) . . ?
O2 C11 C10 122.2(4) . . ?
C10 C11 N1 120.0 . . ?
C11 C10 C9 120.0 . . ?
C11 C10 C1 121.4(5) . . ?
C9 C10 C1 118.6(5) . . ?
C10 C9 C4 119.9(3) . . ?
C8 C9 C10 120.0 . . ?
C8 C9 C4 120.1(3) . . ?
C9 C8 C7 118.1(4) . . ?
C12 C8 C9 120.0 . . ?
C12 C8 C7 121.7(4) . . ?
O1 C12 N1 117.9(4) . . ?
O1 C12 C8 122.0(4) . . ?
C8 C12 N1 120.0 . . ?
C8 C7 H7 119.1 . . ?
C6 C7 C8 121.9(7) . . ?
C6 C7 H7 119.1 . . ?
C13 N2 C14 120.0 . . ?
C13 N2 C15 121.6(4) . . ?
C14 N2 C15 118.4(4) . . ?
O4 C13 N2 117.9(4) . . ?
O4 C13 C5 122.0(4) . . ?
N2 C13 C5 120.0 . . ?
C13 C5 C4 120.0 . . ?
C13 C5 C6 120.3(4) . . ?
C4 C5 C6 119.6(4) . . ?
C5 C4 C9 119.5(4) . . ?
C3 C4 C9 120.5(4) . . ?
C3 C4 C5 120.0 . . ?
C4 C3 C14 120.0 . . ?
C4 C3 C2 117.3(5) . . ?
C14 C3 C2 122.7(5) . . ?
O3 C14 N2 115.6(5) . . ?
O3 C14 C3 124.2(5) . . ?
C3 C14 N2 120.0 . . ?
C10 C1 H1 119.3 . . ?
C2 C1 C10 121.4(7) . . ?
C2 C1 H1 119.3 . . ?
C3 C2 H2 118.9 . . ?
C1 C2 C3 122.2(7) . . ?
C1 C2 H2 118.9 . . ?
N1 C20 H20 105.8 3_665 . ?
N1 C20 C19 112.5(5) 3_665 . ?
N1 C20 C15 114.5(6) 3_665 . ?
C19 C20 H20 105.8 . . ?
C15 C20 H20 105.8 . . ?
C15 C20 C19 111.6(6) . . ?
C7 C6 H6 119.7 . . ?
C5 C6 C7 120.7(7) . . ?
C5 C6 H6 119.7 . . ?
C28 C29 H29 121.3 . . ?
C30 C29 H29 121.3 . . ?
C30 C29 C28 117.3(10) . . ?
C29 C28 H28 119.0 . . ?
C27 C28 C29 121.9(11) . . ?
C27 C28 H28 119.0 . . ?
C28 C27 H27 120.9 . . ?
C28 C27 C26 118.2(9) . . ?
C26 C27 H27 120.9 . . ?
C25 C26 C27 117.5(6) . . ?
C25 C26 C21 120.0 . . ?
C21 C26 C27 122.5(6) . . ?
C26 C25 H25 120.0 . . ?
C24 C25 C26 120.0 . . ?
C24 C25 H25 120.0 . . ?
C25 C24 H24 120.0 . . ?
C25 C24 C23 120.0 . . ?
C23 C24 H24 120.0 . . ?
C24 C23 H23 120.0 . . ?
C22 C23 C24 120.0 . . ?
C22 C23 H23 120.0 . . ?
C23 C22 C22 120.8 . 12_556 ?
C23 C22 C21 120.0 . . ?
C21 C22 C22 119.2 . 12_556 ?
C26 C21 C30 117.0(5) . . ?
C22 C21 C26 120.0 . . ?
C22 C21 C30 123.0(5) . . ?
C29 C30 C21 122.8(8) . . ?
C29 C30 C30 119.5(5) . 12_556 ?
C21 C30 C30 117.8(4) . 12_556 ?
C20 C19 H19A 110.0 . . ?
C20 C19 H19B 110.0 . . ?
H19A C19 H19B 108.4 . . ?
C18 C19 C20 108.5(6) . . ?
C18 C19 H19A 110.0 . . ?
C18 C19 H19B 110.0 . . ?
C19 C18 H18A 109.4 . . ?
C19 C18 H18B 109.4 . . ?
C19 C18 C17 111.0(8) . . ?
H18A C18 H18B 108.0 . . ?
C17 C18 H18A 109.4 . . ?
C17 C18 H18B 109.4 . . ?
H16A C16 H16B 108.0 . . ?
C17 C16 H16A 109.4 . . ?
C17 C16 H16B 109.4 . . ?
C15 C16 H16A 109.4 . . ?
C15 C16 H16B 109.4 . . ?
C15 C16 C17 111.3(7) . . ?
C18 C17 C16 112.5(7) . . ?
C18 C17 H17A 109.1 . . ?
C18 C17 H17B 109.1 . . ?
C16 C17 H17A 109.1 . . ?
C16 C17 H17B 109.1 . . ?
H17A C17 H17B 107.8 . . ?
N2 C15 C20 113.3(5) . . ?
N2 C15 C16 112.5(6) . . ?
N2 C15 H15 107.0 . . ?
C20 C15 C16 109.5(7) . . ?
C20 C15 H15 107.0 . . ?
C16 C15 H15 107.0 . . ?

loop_
_geom_bond_atom_site_label_1
_geom_bond_atom_site_label_2
_geom_bond_distance
_geom_bond_site_symmetry_2
_geom_bond_publ_flag
O2 C11 1.280(6) . ?
O1 C12 1.289(6) . ?
O4 C13 1.277(7) . ?
N1 C11 1.3900 . ?
N1 C12 1.3900 . ?
N1 C20 1.504(8) 2_655 ?
C11 C10 1.3900 . ?
C10 C9 1.3900 . ?
C10 C1 1.419(8) . ?
C9 C8 1.3900 . ?
C9 C4 1.491(4) . ?
C8 C12 1.3900 . ?
C8 C7 1.418(8) . ?
O3 C14 1.245(6) . ?
C7 H7 0.9500 . ?
C7 C6 1.410(11) . ?
N2 C13 1.3900 . ?
N2 C14 1.3900 . ?
N2 C15 1.507(9) . ?
C13 C5 1.3900 . ?
C5 C4 1.3900 . ?
C5 C6 1.400(9) . ?
C4 C3 1.3900 . ?
C3 C14 1.3900 . ?
C3 C2 1.437(9) . ?
C1 H1 0.9500 . ?
C1 C2 1.384(12) . ?
C2 H2 0.9500 . ?
C20 H20 1.0000 . ?
C20 C19 1.542(7) . ?
C20 C15 1.533(7) . ?
C6 H6 0.9500 . ?
C29 H29 0.9500 . ?
C29 C28 1.409(11) . ?
C29 C30 1.398(10) . ?
C28 H28 0.9500 . ?
C28 C27 1.393(11) . ?
C27 H27 0.9500 . ?
C27 C26 1.406(10) . ?
C26 C25 1.3900 . ?
C26 C21 1.3900 . ?
C25 H25 0.9500 . ?
C25 C24 1.3900 . ?
C24 H24 0.9500 . ?
C24 C23 1.3900 . ?
C23 H23 0.9500 . ?
C23 C22 1.3900 . ?
C22 C22 1.484(10) 12_556 ?
C22 C21 1.3900 . ?
C21 C30 1.418(8) . ?
C30 C30 1.518(17) 12_556 ?
C19 H19A 0.9900 . ?
C19 H19B 0.9900 . ?
C19 C18 1.531(8) . ?
C18 H18A 0.9900 . ?
C18 H18B 0.9900 . ?
C18 C17 1.533(8) . ?
C16 H16A 0.9900 . ?
C16 H16B 0.9900 . ?
C16 C17 1.541(7) . ?
C16 C15 1.539(8) . ?
C17 H17A 0.9900 . ?
C17 H17B 0.9900 . ?
C15 H15 1.0000 . ?

loop_
_geom_torsion_atom_site_label_1
_geom_torsion_atom_site_label_2
_geom_torsion_atom_site_label_3
_geom_torsion_atom_site_label_4
_geom_torsion
_geom_torsion_site_symmetry_1
_geom_torsion_site_symmetry_2
_geom_torsion_site_symmetry_3
_geom_torsion_site_symmetry_4
_geom_torsion_publ_flag
O2 C11 C10 C9 169.1(6) . . . . ?
O2 C11 C10 C1 -13.3(6) . . . . ?
O4 C13 C5 C4 -177.3(6) . . . . ?
O4 C13 C5 C6 5.5(6) . . . . ?
N1 C11 C10 C9 0.0 . . . . ?
N1 C11 C10 C1 177.6(6) . . . . ?
N1 C20 C19 C18 -169.0(7) 3_665 . . . ?
N1 C20 C15 N2 45.1(8) 3_665 . . . ?
N1 C20 C15 C16 171.6(6) 3_665 . . . ?
C11 N1 C12 O1 177.0(5) . . . . ?
C11 N1 C12 C8 0.0 . . . . ?
C11 C10 C9 C8 0.0 . . . . ?
C11 C10 C9 C4 -179.0(5) . . . . ?
C11 C10 C1 C2 179.1(6) . . . . ?
C10 C9 C8 C12 0.0 . . . . ?
C10 C9 C8 C7 -174.6(5) . . . . ?
C10 C9 C4 C5 177.8(3) . . . . ?
C10 C9 C4 C3 -1.4(6) . . . . ?
C10 C1 C2 C3 1.1(13) . . . . ?
C9 C10 C1 C2 -3.2(10) . . . . ?
C9 C8 C12 O1 -176.8(5) . . . . ?
C9 C8 C12 N1 0.0 . . . . ?
C9 C8 C7 C6 -4.6(9) . . . . ?
C9 C4 C3 C14 179.2(5) . . . . ?
C9 C4 C3 C2 -0.7(6) . . . . ?
C8 C9 C4 C5 -1.2(6) . . . . ?
C8 C9 C4 C3 179.6(3) . . . . ?
C8 C7 C6 C5 1.5(12) . . . . ?
C12 N1 C11 O2 -169.7(5) . . . . ?
C12 N1 C11 C10 0.0 . . . . ?
C12 C8 C7 C6 -179.1(6) . . . . ?
C7 C8 C12 O1 -2.5(6) . . . . ?
C7 C8 C12 N1 174.4(6) . . . . ?
N2 C13 C5 C4 0.0 . . . . ?
N2 C13 C5 C6 -177.1(6) . . . . ?
C13 N2 C14 O3 174.6(6) . . . . ?
C13 N2 C14 C3 0.0 . . . . ?
C13 N2 C15 C20 57.3(7) . . . . ?
C13 N2 C15 C16 -67.7(7) . . . . ?
C13 C5 C4 C9 -179.2(5) . . . . ?
C13 C5 C4 C3 0.0 . . . . ?
C13 C5 C6 C7 179.1(6) . . . . ?
C5 C4 C3 C14 0.0 . . . . ?
C5 C4 C3 C2 -179.9(6) . . . . ?
C4 C9 C8 C12 179.0(5) . . . . ?
C4 C9 C8 C7 4.4(6) . . . . ?
C4 C5 C6 C7 1.9(10) . . . . ?
C4 C3 C14 O3 -174.1(6) . . . . ?
C4 C3 C14 N2 0.0 . . . . ?
C4 C3 C2 C1 0.9(10) . . . . ?
C14 N2 C13 O4 177.4(5) . . . . ?
C14 N2 C13 C5 0.0 . . . . ?
C14 N2 C15 C20 -120.3(6) . . . . ?
C14 N2 C15 C16 114.7(6) . . . . ?
C14 C3 C2 C1 -179.0(6) . . . . ?
C1 C10 C9 C8 -177.7(6) . . . . ?
C1 C10 C9 C4 3.3(6) . . . . ?
C2 C3 C14 O3 5.7(7) . . . . ?
C2 C3 C14 N2 179.9(6) . . . . ?
C20 N1 C11 O2 14.4(6) 2_655 . . . ?
C20 N1 C11 C10 -176.0(5) 2_655 . . . ?
C20 N1 C12 O1 -7.0(6) 2_655 . . . ?
C20 N1 C12 C8 176.1(5) 2_655 . . . ?
C20 C19 C18 C17 -57.4(10) . . . . ?
C6 C5 C4 C9 -2.0(6) . . . . ?
C6 C5 C4 C3 177.2(6) . . . . ?
C29 C28 C27 C26 -5.9(15) . . . . ?
C28 C29 C30 C21 -0.9(13) . . . . ?
C28 C29 C30 C30 177.9(9) . . . 12_556 ?
C28 C27 C26 C25 -177.0(8) . . . . ?
C28 C27 C26 C21 3.4(12) . . . . ?
C27 C26 C25 C24 -179.6(7) . . . . ?
C27 C26 C21 C22 179.6(8) . . . . ?
C27 C26 C21 C30 0.1(8) . . . . ?
C26 C25 C24 C23 0.0 . . . . ?
C26 C21 C30 C29 -1.4(10) . . . . ?
C26 C21 C30 C30 179.8(7) . . . 12_556 ?
C25 C26 C21 C22 0.0 . . . . ?
C25 C26 C21 C30 -179.5(6) . . . . ?
C25 C24 C23 C22 0.0 . . . . ?
C24 C23 C22 C22 177.6(10) . . . 12_556 ?
C24 C23 C22 C21 0.0 . . . . ?
C23 C22 C21 C26 0.0 . . . . ?
C23 C22 C21 C30 179.5(7) . . . . ?
C22 C22 C21 C26 -177.6(10) 12_556 . . . ?
C22 C22 C21 C30 1.8(9) 12_556 . . . ?
C22 C21 C30 C29 179.1(6) . . . . ?
C22 C21 C30 C30 0.3(12) . . . 12_556 ?
C21 C26 C25 C24 0.0 . . . . ?
C30 C29 C28 C27 4.6(15) . . . . ?
C19 C20 C15 N2 174.2(7) . . . . ?
C19 C20 C15 C16 -59.2(9) . . . . ?
C19 C18 C17 C16 54.9(11) . . . . ?
C17 C16 C15 N2 -178.8(7) . . . . ?
C17 C16 C15 C20 54.2(9) . . . . ?
C15 N2 C13 O4 -0.2(6) . . . . ?
C15 N2 C13 C5 -177.6(5) . . . . ?
C15 N2 C14 O3 -7.7(6) . . . . ?
C15 N2 C14 C3 177.7(5) . . . . ?
C15 C20 C19 C18 60.8(10) . . . . ?
C15 C16 C17 C18 -53.0(11) . . . . ?

loop_
_smtbx_masks_void_nr
_smtbx_masks_void_average_x
_smtbx_masks_void_average_y
_smtbx_masks_void_average_z
_smtbx_masks_void_volume
_smtbx_masks_void_count_electrons
_smtbx_masks_void_content
1 -0.272 -0.608 -0.465 4623.6 1612.5 ?
